data_7247267
loop_
_publ_author_name
'Nalaoh, Phattananawee'
'Jenkins, David M.'

_publ_section_title
;
 Di-triazole boat conformation leads to metal--organic nanotube while
 chair conformation leads to coordination polymer
;
_journal_issue 35
_journal_name_full CrystEngComm
_journal_page_first 4929
_journal_page_last 4933
_journal_paper_doi 10.1039/D3CE00835E
_journal_volume 25
_journal_year 2023
_chemical_formula_moiety 'C14 H20 N6'
_chemical_formula_sum 'C14 H20 N6'
_chemical_formula_weight 272.36
_space_group_crystal_system orthorhombic
_space_group_IT_number 33
_space_group_name_Hall 'P 2c -2n'
_space_group_name_H-M_alt 'P n a 21'
_atom_sites_solution_hydrogens geom
_atom_sites_solution_primary dual
_audit_creation_date 2023-06-11
_audit_creation_method
;
Olex2 1.5
(compiled 2023.03.06 svn.rbb2c1857 for OlexSys, GUI svn.r6748)
;
_audit_update_record
;
2023-07-16 deposited with the CCDC.	2023-08-23 downloaded from the CCDC.
;
_cell_angle_alpha 90
_cell_angle_beta 90
_cell_angle_gamma 90
_cell_formula_units_Z 4
_cell_length_a 12.7466(10)
_cell_length_b 17.0131(12)
_cell_length_c 6.1821(4)
_cell_measurement_reflns_used 2278
_cell_measurement_temperature 100(2)
_cell_measurement_theta_max 25.88
_cell_measurement_theta_min 2.88
_cell_volume 1340.65(17)
_computing_cell_refinement 'SAINT V8.40B (?, 2016)'
_computing_data_reduction 'SAINT V8.40B (?, 2016)'
_computing_molecular_graphics 'Olex2 1.5 (Dolomanov et al., 2009)'
_computing_publication_material 'Olex2 1.5 (Dolomanov et al., 2009)'
_computing_structure_refinement 'SHELXL 2018/3 (Sheldrick, 2015)'
_computing_structure_solution 'XT (Sheldrick, 2015)'
_diffrn_ambient_temperature 100.00
_diffrn_detector 'Bruker APEX2 area detector'
_diffrn_detector_area_resol_mean 7.9
_diffrn_detector_type 'CCD area detector'
_diffrn_measured_fraction_theta_full 0.993
_diffrn_measured_fraction_theta_max 0.994
_diffrn_measurement_device 'three-circle diffractometer'
_diffrn_measurement_device_type 'Bruker SMART APEX2 area detector'
_diffrn_measurement_method '\w and \f scans'
_diffrn_radiation_monochromator 'mirror optics'
_diffrn_radiation_probe x-ray
_diffrn_radiation_type MoK\a
_diffrn_radiation_wavelength 0.71073
_diffrn_reflns_av_R_equivalents 0.0811
_diffrn_reflns_av_unetI/netI 0.0558
_diffrn_reflns_Laue_measured_fraction_full 0.993
_diffrn_reflns_Laue_measured_fraction_max 0.994
_diffrn_reflns_limit_h_max 15
_diffrn_reflns_limit_h_min -15
_diffrn_reflns_limit_k_max 20
_diffrn_reflns_limit_k_min -20
_diffrn_reflns_limit_l_max 6
_diffrn_reflns_limit_l_min -7
_diffrn_reflns_number 14888
_diffrn_reflns_point_group_measured_fraction_full 0.921
_diffrn_reflns_point_group_measured_fraction_max 0.918
_diffrn_reflns_theta_full 25.242
_diffrn_reflns_theta_max 26.015
_diffrn_reflns_theta_min 2.394
_diffrn_source 'microfocus sealed X-ray tube'
_diffrn_source_type 'Incoatec I\ms'
_exptl_absorpt_coefficient_mu 0.087
_exptl_absorpt_correction_T_max 0.7456
_exptl_absorpt_correction_T_min 0.6474
_exptl_absorpt_correction_type multi-scan
_exptl_absorpt_process_details
;
SADABS-2016/2 (Bruker,2016/2) was used for absorption correction.
wR2(int) was 0.1067 before and 0.0660 after correction.
The Ratio of minimum to maximum transmission is 0.8683.
The \l/2 correction factor is Not present.
;
_exptl_crystal_colour 'clear light colourless'
_exptl_crystal_colour_lustre clear
_exptl_crystal_colour_modifier light
_exptl_crystal_colour_primary colourless
_exptl_crystal_density_diffrn 1.349
_exptl_crystal_description needle
_exptl_crystal_F_000 584
_exptl_crystal_size_max 0.348
_exptl_crystal_size_mid 0.025
_exptl_crystal_size_min 0.025
_refine_diff_density_max 0.198
_refine_diff_density_min -0.243
_refine_diff_density_rms 0.049
_refine_ls_abs_structure_details
;
 Flack x determined using 622 quotients [(I+)-(I-)]/[(I+)+(I-)]
 (Parsons, Flack and Wagner, Acta Cryst. B69 (2013) 249-259).
;
_refine_ls_extinction_method none
_refine_ls_goodness_of_fit_ref 1.082
_refine_ls_hydrogen_treatment constr
_refine_ls_matrix_type full
_refine_ls_number_parameters 181
_refine_ls_number_reflns 2425
_refine_ls_number_restraints 1
_refine_ls_restrained_S_all 1.082
_refine_ls_R_factor_all 0.0831
_refine_ls_R_factor_gt 0.0649
_refine_ls_shift/su_max 0.000
_refine_ls_shift/su_mean 0.000
_refine_ls_structure_factor_coef Fsqd
_refine_ls_weighting_details 'w=1/[\s^2^(Fo^2^)+(0.0295P)^2^+1.2742P] where P=(Fo^2^+2Fc^2^)/3'
_refine_ls_weighting_scheme calc
_refine_ls_wR_factor_gt 0.1183
_refine_ls_wR_factor_ref 0.1250
_reflns_Friedel_coverage 0.683
_reflns_Friedel_fraction_full 0.833
_reflns_Friedel_fraction_max 0.826
_reflns_number_gt 2010
_reflns_number_total 2425
_reflns_threshold_expression 'I > 2\s(I)'
_cod_data_source_file d3ce00835e2.cif
_cod_data_source_block l13_a
_cod_depositor_comments 'Adding full bibliography for 7247266--7247271.cif.'
_cod_database_code 7247267
_shelx_shelxl_version_number 2018/3
_shelx_space_group_comment
;
The symmetry employed for this shelxl refinement is uniquely defined
by the following loop, which should always be used as a source of
symmetry information in preference to the above space-group names.
They are only intended as comments.
;
_shelx_estimated_absorpt_t_max 0.998
_shelx_estimated_absorpt_t_min 0.970
_olex2_refinement_description
;
1.a Secondary CH2 refined with riding coordinates:
 C3(H3A,H3B), C5(H5A,H5B), C6(H6A,H6B), C8(H8A,H8B), C9(H9A,H9B), C10(H10A,
 H10B), C11(H11A,H11B), C12(H12A,H12B)
1.b Aromatic/amide H refined with riding coordinates:
 C1(H1), C2(H2), C13(H13), C14(H14)
;
_olex2_submission_special_instructions 'No special instructions were received'

loop_
_space_group_symop_operation_xyz
'x, y, z'
'-x, -y, z+1/2'
'x+1/2, -y+1/2, z'
'-x+1/2, y+1/2, z+1/2'

loop_
_atom_site_label
_atom_site_type_symbol
_atom_site_fract_x
_atom_site_fract_y
_atom_site_fract_z
_atom_site_U_iso_or_equiv
_atom_site_adp_type
_atom_site_occupancy
_atom_site_site_symmetry_order
_atom_site_calc_flag
_atom_site_refinement_flags_posn
_atom_site_refinement_flags_adp
_atom_site_refinement_flags_occupancy
_atom_site_disorder_assembly
_atom_site_disorder_group
C1 C 0.6261(4) 0.2861(3) 0.3174(9) 0.0356(13) Uani 1 1 d . . . . .
H1 H 0.670364 0.326628 0.371094 0.043 Uiso 1 1 calc R U . . .
C2 C 0.5044(4) 0.1999(3) 0.2935(8) 0.0330(12) Uani 1 1 d . . . . .
H2 H 0.445321 0.167858 0.325728 0.040 Uiso 1 1 calc R U . . .
C3 C 0.5070(3) 0.2770(3) 0.6463(9) 0.0321(11) Uani 1 1 d . . . . .
H3A H 0.567764 0.294877 0.733161 0.038 Uiso 1 1 calc R U . . .
H3B H 0.477583 0.229800 0.717604 0.038 Uiso 1 1 calc R U . . .
C4 C 0.4238(3) 0.3418(3) 0.6452(8) 0.0257(10) Uani 1 1 d . . . . .
C5 C 0.3865(4) 0.3557(3) 0.8793(8) 0.0308(12) Uani 1 1 d . . . . .
H5A H 0.348725 0.308593 0.932100 0.037 Uiso 1 1 calc R U . . .
H5B H 0.447957 0.364429 0.974226 0.037 Uiso 1 1 calc R U . . .
C6 C 0.3137(4) 0.4273(3) 0.8892(8) 0.0327(12) Uani 1 1 d . . . . .
H6A H 0.350691 0.471486 0.960221 0.039 Uiso 1 1 calc R U . . .
H6B H 0.251066 0.414347 0.976875 0.039 Uiso 1 1 calc R U . . .
C7 C 0.2794(3) 0.4521(3) 0.6606(8) 0.0261(10) Uani 1 1 d . . . . .
C8 C 0.2381(3) 0.3778(3) 0.5497(8) 0.0263(11) Uani 1 1 d . . . . .
H8A H 0.205315 0.392066 0.409979 0.032 Uiso 1 1 calc R U . . .
H8B H 0.183818 0.353080 0.641739 0.032 Uiso 1 1 calc R U . . .
C9 C 0.3275(3) 0.3189(3) 0.5099(8) 0.0274(11) Uani 1 1 d . . . . .
H9A H 0.304120 0.265393 0.550059 0.033 Uiso 1 1 calc R U . . .
H9B H 0.346221 0.318701 0.354533 0.033 Uiso 1 1 calc R U . . .
C10 C 0.4663(4) 0.4198(3) 0.5603(8) 0.0314(12) Uani 1 1 d . . . . .
H10A H 0.500170 0.411380 0.418015 0.038 Uiso 1 1 calc R U . . .
H10B H 0.520000 0.440297 0.661363 0.038 Uiso 1 1 calc R U . . .
C11 C 0.3775(4) 0.4799(3) 0.5370(8) 0.0281(11) Uani 1 1 d . . . . .
H11A H 0.360188 0.486755 0.382030 0.034 Uiso 1 1 calc R U . . .
H11B H 0.400761 0.531301 0.594649 0.034 Uiso 1 1 calc R U . . .
C12 C 0.1969(4) 0.5162(3) 0.6790(8) 0.0300(11) Uani 1 1 d . . . . .
H12A H 0.133837 0.494274 0.750497 0.036 Uiso 1 1 calc R U . . .
H12B H 0.224377 0.558868 0.772071 0.036 Uiso 1 1 calc R U . . .
C13 C 0.0914(4) 0.5229(3) 0.3309(8) 0.0287(11) Uani 1 1 d . . . . .
H13 H 0.045479 0.480451 0.362441 0.034 Uiso 1 1 calc R U . . .
C14 C 0.2126(4) 0.6094(3) 0.3572(8) 0.0314(11) Uani 1 1 d . . . . .
H14 H 0.268340 0.640731 0.411462 0.038 Uiso 1 1 calc R U . . .
N1 N 0.5582(3) 0.1962(3) 0.1119(7) 0.0400(12) Uani 1 1 d . . . . .
N2 N 0.1660(3) 0.5498(2) 0.4679(6) 0.0261(9) Uani 1 1 d . . . . .
N4 N 0.1700(3) 0.6177(2) 0.1649(7) 0.0349(10) Uani 1 1 d . . . . .
N5 N 0.5440(3) 0.2551(3) 0.4284(7) 0.0322(10) Uani 1 1 d . . . . .
N6 N 0.6366(3) 0.2535(3) 0.1292(8) 0.0410(12) Uani 1 1 d . . . . .
N7 N 0.0905(3) 0.5625(2) 0.1501(8) 0.0340(10) Uani 1 1 d . . . . .

loop_
_atom_site_aniso_label
_atom_site_aniso_U_11
_atom_site_aniso_U_22
_atom_site_aniso_U_33
_atom_site_aniso_U_23
_atom_site_aniso_U_13
_atom_site_aniso_U_12
C1 0.023(2) 0.049(3) 0.034(3) 0.017(3) -0.003(2) 0.003(2)
C2 0.032(3) 0.041(3) 0.026(3) 0.021(2) -0.007(2) -0.003(2)
C3 0.029(2) 0.047(3) 0.021(3) 0.015(2) -0.005(2) -0.010(2)
C4 0.026(2) 0.033(3) 0.018(3) 0.005(2) -0.007(2) -0.0101(19)
C5 0.033(3) 0.039(3) 0.020(3) 0.007(2) -0.008(2) -0.016(2)
C6 0.037(3) 0.041(3) 0.019(3) 0.005(2) -0.005(2) -0.018(2)
C7 0.033(2) 0.032(3) 0.013(3) 0.008(2) -0.003(2) -0.012(2)
C8 0.028(2) 0.031(3) 0.019(3) 0.007(2) -0.0081(19) -0.008(2)
C9 0.030(2) 0.029(2) 0.024(3) 0.008(2) -0.014(2) -0.006(2)
C10 0.031(3) 0.046(3) 0.017(3) 0.009(2) -0.007(2) -0.015(2)
C11 0.042(3) 0.030(3) 0.013(2) 0.002(2) -0.002(2) -0.017(2)
C12 0.046(3) 0.035(3) 0.009(3) 0.006(2) 0.001(2) -0.005(2)
C13 0.039(3) 0.029(2) 0.018(3) 0.000(2) -0.003(2) 0.002(2)
C14 0.049(3) 0.026(2) 0.019(3) 0.000(2) 0.002(2) -0.004(2)
N1 0.040(2) 0.056(3) 0.024(3) 0.018(2) -0.006(2) 0.006(2)
N2 0.039(2) 0.031(2) 0.0089(19) 0.0040(17) -0.0010(17) 0.0011(18)
N4 0.055(3) 0.030(2) 0.019(2) 0.0059(19) 0.000(2) -0.0009(19)
N5 0.027(2) 0.043(3) 0.027(3) 0.017(2) -0.0074(18) 0.0018(19)
N6 0.033(2) 0.060(3) 0.030(3) 0.021(3) -0.003(2) 0.008(2)
N7 0.047(2) 0.033(2) 0.022(2) 0.0050(19) -0.004(2) 0.0043(19)

loop_
_atom_type_symbol
_atom_type_description
_atom_type_scat_dispersion_real
_atom_type_scat_dispersion_imag
_atom_type_scat_source
C C 0.0033 0.0016 'International Tables Vol C Tables 4.2.6.8 and 6.1.1.4'
H H 0.0000 0.0000 'International Tables Vol C Tables 4.2.6.8 and 6.1.1.4'
N N 0.0061 0.0033 'International Tables Vol C Tables 4.2.6.8 and 6.1.1.4'

loop_
_geom_angle_atom_site_label_1
_geom_angle_atom_site_label_2
_geom_angle_atom_site_label_3
_geom_angle
_geom_angle_site_symmetry_1
_geom_angle_site_symmetry_3
_geom_angle_publ_flag
N5 C1 H1 124.2 . . ?
N6 C1 H1 124.2 . . ?
N6 C1 N5 111.5(5) . . ?
N1 C2 H2 124.3 . . ?
N1 C2 N5 111.3(5) . . ?
N5 C2 H2 124.3 . . ?
H3A C3 H3B 107.7 . . ?
C4 C3 H3A 108.9 . . ?
C4 C3 H3B 108.9 . . ?
N5 C3 H3A 108.9 . . ?
N5 C3 H3B 108.9 . . ?
N5 C3 C4 113.5(4) . . ?
C3 C4 C5 108.7(4) . . ?
C3 C4 C9 112.0(4) . . ?
C9 C4 C5 107.7(4) . . ?
C10 C4 C3 112.4(4) . . ?
C10 C4 C5 107.4(4) . . ?
C10 C4 C9 108.4(4) . . ?
C4 C5 H5A 109.6 . . ?
C4 C5 H5B 109.6 . . ?
H5A C5 H5B 108.1 . . ?
C6 C5 C4 110.3(4) . . ?
C6 C5 H5A 109.6 . . ?
C6 C5 H5B 109.6 . . ?
C5 C6 H6A 109.5 . . ?
C5 C6 H6B 109.5 . . ?
C5 C6 C7 110.7(4) . . ?
H6A C6 H6B 108.1 . . ?
C7 C6 H6A 109.5 . . ?
C7 C6 H6B 109.5 . . ?
C6 C7 C11 108.0(4) . . ?
C8 C7 C6 106.4(4) . . ?
C8 C7 C11 108.0(4) . . ?
C12 C7 C6 109.0(4) . . ?
C12 C7 C8 112.9(4) . . ?
C12 C7 C11 112.3(4) . . ?
C7 C8 H8A 109.5 . . ?
C7 C8 H8B 109.5 . . ?
C7 C8 C9 110.8(3) . . ?
H8A C8 H8B 108.1 . . ?
C9 C8 H8A 109.5 . . ?
C9 C8 H8B 109.5 . . ?
C4 C9 C8 109.9(4) . . ?
C4 C9 H9A 109.7 . . ?
C4 C9 H9B 109.7 . . ?
C8 C9 H9A 109.7 . . ?
C8 C9 H9B 109.7 . . ?
H9A C9 H9B 108.2 . . ?
C4 C10 H10A 109.5 . . ?
C4 C10 H10B 109.5 . . ?
C4 C10 C11 110.5(4) . . ?
H10A C10 H10B 108.1 . . ?
C11 C10 H10A 109.5 . . ?
C11 C10 H10B 109.5 . . ?
C7 C11 H11A 109.6 . . ?
C7 C11 H11B 109.6 . . ?
C10 C11 C7 110.4(4) . . ?
C10 C11 H11A 109.6 . . ?
C10 C11 H11B 109.6 . . ?
H11A C11 H11B 108.1 . . ?
C7 C12 H12A 108.9 . . ?
C7 C12 H12B 108.9 . . ?
H12A C12 H12B 107.7 . . ?
N2 C12 C7 113.3(4) . . ?
N2 C12 H12A 108.9 . . ?
N2 C12 H12B 108.9 . . ?
N2 C13 H13 124.2 . . ?
N7 C13 H13 124.2 . . ?
N7 C13 N2 111.6(4) . . ?
N2 C14 H14 124.6 . . ?
N4 C14 H14 124.6 . . ?
N4 C14 N2 110.8(4) . . ?
C2 N1 N6 105.9(5) . . ?
C13 N2 C12 127.5(4) . . ?
C13 N2 C14 104.1(4) . . ?
C14 N2 C12 128.1(4) . . ?
C14 N4 N7 106.8(4) . . ?
C1 N5 C3 127.6(5) . . ?
C2 N5 C1 104.2(5) . . ?
C2 N5 C3 128.2(4) . . ?
C1 N6 N1 107.0(4) . . ?
C13 N7 N4 106.6(4) . . ?

loop_
_geom_bond_atom_site_label_1
_geom_bond_atom_site_label_2
_geom_bond_distance
_geom_bond_site_symmetry_2
_geom_bond_publ_flag
C1 H1 0.9500 . ?
C1 N5 1.358(6) . ?
C1 N6 1.296(7) . ?
C2 H2 0.9500 . ?
C2 N1 1.317(7) . ?
C2 N5 1.355(7) . ?
C3 H3A 0.9900 . ?
C3 H3B 0.9900 . ?
C3 C4 1.529(7) . ?
C3 N5 1.475(7) . ?
C4 C5 1.541(7) . ?
C4 C9 1.536(6) . ?
C4 C10 1.527(6) . ?
C5 H5A 0.9900 . ?
C5 H5B 0.9900 . ?
C5 C6 1.532(7) . ?
C6 H6A 0.9900 . ?
C6 H6B 0.9900 . ?
C6 C7 1.539(7) . ?
C7 C8 1.531(6) . ?
C7 C11 1.541(6) . ?
C7 C12 1.519(6) . ?
C8 H8A 0.9900 . ?
C8 H8B 0.9900 . ?
C8 C9 1.536(6) . ?
C9 H9A 0.9900 . ?
C9 H9B 0.9900 . ?
C10 H10A 0.9900 . ?
C10 H10B 0.9900 . ?
C10 C11 1.532(7) . ?
C11 H11A 0.9900 . ?
C11 H11B 0.9900 . ?
C12 H12A 0.9900 . ?
C12 H12B 0.9900 . ?
C12 N2 1.478(6) . ?
C13 H13 0.9500 . ?
C13 N2 1.353(6) . ?
C13 N7 1.305(6) . ?
C14 H14 0.9500 . ?
C14 N2 1.359(6) . ?
C14 N4 1.314(7) . ?
N1 N6 1.401(6) . ?
N4 N7 1.385(6) . ?

loop_
_geom_torsion_atom_site_label_1
_geom_torsion_atom_site_label_2
_geom_torsion_atom_site_label_3
_geom_torsion_atom_site_label_4
_geom_torsion
_geom_torsion_site_symmetry_1
_geom_torsion_site_symmetry_2
_geom_torsion_site_symmetry_3
_geom_torsion_site_symmetry_4
_geom_torsion_publ_flag
C2 N1 N6 C1 1.2(5) . . . . ?
C3 C4 C5 C6 172.7(4) . . . . ?
C3 C4 C9 C8 168.9(4) . . . . ?
C3 C4 C10 C11 173.3(4) . . . . ?
C4 C3 N5 C1 90.7(5) . . . . ?
C4 C3 N5 C2 -89.4(6) . . . . ?
C4 C5 C6 C7 13.0(5) . . . . ?
C4 C10 C11 C7 15.1(5) . . . . ?
C5 C4 C9 C8 49.4(5) . . . . ?
C5 C4 C10 C11 -67.2(5) . . . . ?
C5 C6 C7 C8 50.8(5) . . . . ?
C5 C6 C7 C11 -64.9(5) . . . . ?
C5 C6 C7 C12 172.8(4) . . . . ?
C6 C7 C8 C9 -67.5(5) . . . . ?
C6 C7 C11 C10 48.7(5) . . . . ?
C6 C7 C12 N2 174.3(4) . . . . ?
C7 C8 C9 C4 15.1(5) . . . . ?
C7 C12 N2 C13 86.5(5) . . . . ?
C7 C12 N2 C14 -86.1(6) . . . . ?
C8 C7 C11 C10 -65.9(5) . . . . ?
C8 C7 C12 N2 -67.7(5) . . . . ?
C9 C4 C5 C6 -65.8(5) . . . . ?
C9 C4 C10 C11 48.9(5) . . . . ?
C10 C4 C5 C6 50.8(5) . . . . ?
C10 C4 C9 C8 -66.4(5) . . . . ?
C11 C7 C8 C9 48.3(5) . . . . ?
C11 C7 C12 N2 54.7(5) . . . . ?
C12 C7 C8 C9 173.0(4) . . . . ?
C12 C7 C11 C10 168.9(4) . . . . ?
C14 N4 N7 C13 -1.7(5) . . . . ?
N1 C2 N5 C1 0.4(5) . . . . ?
N1 C2 N5 C3 -179.5(4) . . . . ?
N2 C13 N7 N4 1.3(5) . . . . ?
N2 C14 N4 N7 1.4(6) . . . . ?
N4 C14 N2 C12 173.4(4) . . . . ?
N4 C14 N2 C13 -0.6(6) . . . . ?
N5 C1 N6 N1 -1.0(5) . . . . ?
N5 C2 N1 N6 -0.9(5) . . . . ?
N5 C3 C4 C5 176.4(4) . . . . ?
N5 C3 C4 C9 57.6(5) . . . . ?
N5 C3 C4 C10 -64.8(5) . . . . ?
N6 C1 N5 C2 0.4(5) . . . . ?
N6 C1 N5 C3 -179.7(4) . . . . ?
N7 C13 N2 C12 -174.5(4) . . . . ?
N7 C13 N2 C14 -0.5(5) . . . . ?
